data_4331905
loop_
_publ_author_name
'Nakagawa, Norikiyo'
'Yamada, Teppei'
'Murata, Masaki'
'Sugimoto, Manabu'
'Nishihara, Hiroshi'

_publ_section_title
;
 Thermochromic Triangular [MCo2] (M = Rh, Ir, Ru) Clusters Containing a
 Planar Metalladithiolene Ring in \h3Coordination
;
_journal_issue 1
_journal_name_full 'Inorganic Chemistry'
_journal_page_first 14
_journal_page_last 16
_journal_paper_doi 10.1021/ic051829n
_journal_volume 45
_journal_year 2006
_chemical_formula_moiety 'C21 H19 Co2 Ir O5 S2'
_chemical_formula_sum 'C21 H19 Co2 Ir O5 S2'
_chemical_formula_weight 725.54
_space_group_IT_number 14
_symmetry_cell_setting monoclinic
_symmetry_space_group_name_Hall '-P 2ybc'
_symmetry_space_group_name_H-M 'P 1 21/c 1'
_audit_creation_date 2005-08-03T21:18:37-00:00
_audit_creation_method 'WinGX routine CIF_UPDATE'
_cell_angle_alpha 90
_cell_angle_beta 102.641(4)
_cell_angle_gamma 90
_cell_formula_units_Z 8
_cell_length_a 16.835(5)
_cell_length_b 14.421(4)
_cell_length_c 19.589(5)
_cell_measurement_reflns_used 14647
_cell_measurement_temperature 120(5)
_cell_measurement_theta_max 27.4835
_cell_measurement_theta_min 3.0177
_cell_volume 4640(2)
_computing_cell_refinement 'CrystalClear (Rigaku Corp., 2000)'
_computing_data_collection 'CrystalClear (Rigaku Corp., 2000)'
_computing_data_reduction 'CrystalClear (Rigaku Corp., 2000)'
_computing_structure_refinement 'SHELXL-97 (Sheldrick, 1997)'
_computing_structure_solution
;
        ????
;
_diffrn_detector_area_resol_mean 7.31
_diffrn_measured_fraction_theta_full 0.991
_diffrn_measured_fraction_theta_max 0.991
_diffrn_measurement_device
;
        Mercury CCD (2x2 bin mode)
;
_diffrn_measurement_device_type 'Rigaku Mercury'
_diffrn_measurement_method \w
_diffrn_radiation_type MoK\a
_diffrn_radiation_wavelength 0.7107
_diffrn_reflns_av_R_equivalents 0.0747
_diffrn_reflns_limit_h_max 21
_diffrn_reflns_limit_h_min -13
_diffrn_reflns_limit_k_max 18
_diffrn_reflns_limit_k_min -18
_diffrn_reflns_limit_l_max 25
_diffrn_reflns_limit_l_min -25
_diffrn_reflns_number 36396
_diffrn_reflns_theta_full 27.48
_diffrn_reflns_theta_max 27.48
_diffrn_reflns_theta_min 3.02
_exptl_absorpt_coefficient_mu 7.344
_exptl_absorpt_correction_T_max 1
_exptl_absorpt_correction_T_min 0.4372
_exptl_absorpt_correction_type multi-scan
_exptl_absorpt_process_details 'Jacobson, R. (1998) Private communication'
_exptl_crystal_colour Black
_exptl_crystal_density_diffrn 2.077
_exptl_crystal_density_method 'not measured'
_exptl_crystal_description Block
_exptl_crystal_F_000 2784
_exptl_crystal_size_max 0.2
_exptl_crystal_size_mid 0.2
_exptl_crystal_size_min 0.2
_refine_diff_density_max 1.309
_refine_diff_density_min -1.822
_refine_ls_extinction_method none
_refine_ls_goodness_of_fit_ref 1.051
_refine_ls_hydrogen_treatment constr
_refine_ls_matrix_type full
_refine_ls_number_parameters 569
_refine_ls_number_reflns 10556
_refine_ls_number_restraints 0
_refine_ls_restrained_S_all 1.051
_refine_ls_R_factor_gt 0.039
_refine_ls_shift/su_max 0.003
_refine_ls_structure_factor_coef Fsqd
_refine_ls_weighting_details 'calc w=1/[\s^2^(Fo^2^)+(0.0339P)^2^+7.0071P] where P=(Fo^2^+2Fc^2^)/3'
_refine_ls_weighting_scheme calc
_refine_ls_wR_factor_ref 0.0942
_reflns_number_gt 9604
_reflns_number_total 10556
_reflns_threshold_expression >2sigma(I)
_cod_data_source_file ic051829nsup2.cif
_cod_data_source_block irco2
_cod_depositor_comments
;
The following automatic conversions were performed:

'_exptl_absorpt_correction_type' value 'Multi-scan' changed to
'multi-scan' according to
/home/saulius/struct/CIF-dictionaries/cif_core.dic dictionary named
'cif_core.dic' version 2.4.2 from 2011-04-26.

Automatic conversion script
Id: cif_fix_values 1891 2012-01-12 08:04:46Z andrius 
;
_cod_original_cell_volume 4641(2)
_cod_original_sg_symbol_H-M P21/c
_cod_database_code 4331905

loop_
_symmetry_equiv_pos_as_xyz
'x, y, z'
'-x, y+1/2, -z+1/2'
'-x, -y, -z'
'x, -y-1/2, z-1/2'

loop_
_atom_site_label
_atom_site_type_symbol
_atom_site_fract_x
_atom_site_fract_y
_atom_site_fract_z
_atom_site_U_iso_or_equiv
_atom_site_adp_type
_atom_site_occupancy
_atom_site_calc_flag
_atom_site_refinement_flags
C1 C 0.1210(3) 0.3939(4) 0.9189(3) 0.0182(10) Uani 1 d .
C2 C 0.0294(3) 0.2914(4) 0.7995(3) 0.0208(11) Uani 1 d .
C3 C -0.0426(3) 0.3508(4) 0.9078(3) 0.0188(10) Uani 1 d .
C4 C 0.2132(3) 0.3040(4) 0.8277(3) 0.0233(12) Uani 1 d .
C5 C 0.2864(3) 0.3537(4) 0.9601(3) 0.0229(11) Uani 1 d .
C6 C 0.0794(3) 0.0830(3) 0.8542(3) 0.0188(10) Uani 1 d .
C7 C 0.0342(4) 0.0408(4) 0.7935(3) 0.0285(13) Uani 1 d .
H7 H -0.0223 0.0434 0.7837 0.034 Uiso 1 calc R
C8 C 0.0737(4) -0.0048(4) 0.7482(3) 0.0369(16) Uani 1 d .
H8 H 0.044 -0.0319 0.7075 0.044 Uiso 1 calc R
C9 C 0.1584(5) -0.0095(4) 0.7643(3) 0.0391(17) Uani 1 d .
H9 H 0.1847 -0.0416 0.7345 0.047 Uiso 1 calc R
C10 C 0.2043(4) 0.0323(4) 0.8232(3) 0.0310(14) Uani 1 d .
H10 H 0.2608 0.0285 0.8331 0.037 Uiso 1 calc R
C11 C 0.1644(3) 0.0805(4) 0.8680(3) 0.0196(10) Uani 1 d .
C12 C 0.1681(3) 0.2854(4) 1.0961(3) 0.0186(11) Uani 1 d .
C13 C 0.0816(3) 0.2719(4) 1.0841(2) 0.0158(10) Uani 1 d .
C14 C 0.0677(3) 0.1732(4) 1.0860(2) 0.0149(9) Uani 1 d .
C15 C 0.1452(3) 0.1264(4) 1.1002(3) 0.0168(10) Uani 1 d .
C16 C 0.2076(3) 0.1965(4) 1.1056(3) 0.0195(11) Uani 1 d .
C17 C 0.2100(4) 0.3785(5) 1.1072(3) 0.0333(14) Uani 1 d .
H17A H 0.1798 0.4228 1.0752 0.05 Uiso 1 calc R
H17B H 0.2641 0.373 1.0992 0.05 Uiso 1 calc R
H17C H 0.2129 0.3987 1.1544 0.05 Uiso 1 calc R
C18 C 0.0195(3) 0.3461(5) 1.0813(3) 0.0301(13) Uani 1 d .
H18A H 0.016 0.3627 1.128 0.045 Uiso 1 calc R
H18B H -0.0324 0.3239 1.0561 0.045 Uiso 1 calc R
H18C H 0.035 0.3994 1.0579 0.045 Uiso 1 calc R
C19 C -0.0144(3) 0.1294(4) 1.0764(3) 0.0219(11) Uani 1 d .
H19A H -0.0106 0.0649 1.0656 0.033 Uiso 1 calc R
H19B H -0.0514 0.1596 1.0387 0.033 Uiso 1 calc R
H19C H -0.0339 0.1357 1.1187 0.033 Uiso 1 calc R
C20 C 0.1588(4) 0.0254(4) 1.1135(3) 0.0292(13) Uani 1 d .
H20A H 0.1598 0.0124 1.1618 0.044 Uiso 1 calc R
H20B H 0.2098 0.0077 1.1031 0.044 Uiso 1 calc R
H20C H 0.1155 -0.009 1.0843 0.044 Uiso 1 calc R
C21 C 0.2973(3) 0.1804(5) 1.1244(3) 0.0302(13) Uani 1 d .
H21A H 0.3234 0.2193 1.0961 0.045 Uiso 1 calc R
H21B H 0.3085 0.1165 1.1162 0.045 Uiso 1 calc R
H21C H 0.3177 0.1949 1.1729 0.045 Uiso 1 calc R
C22 C 0.5135(3) 0.6686(4) 0.2151(3) 0.0198(10) Uani 1 d .
C23 C 0.3933(3) 0.5390(4) 0.1679(3) 0.0231(11) Uani 1 d .
C24 C 0.4008(4) 0.6125(4) 0.2969(3) 0.0341(14) Uani 1 d .
C25 C 0.4924(3) 0.7914(4) 0.3236(3) 0.0226(11) Uani 1 d .
C26 C 0.5750(3) 0.8473(4) 0.2244(3) 0.0243(11) Uani 1 d .
C27 C 0.2565(3) 0.8017(4) 0.2239(3) 0.0188(11) Uani 1 d .
C28 C 0.1916(3) 0.7899(4) 0.2573(3) 0.0258(12) Uani 1 d .
H28 H 0.1602 0.7362 0.2499 0.031 Uiso 1 calc R
C29 C 0.1746(3) 0.8582(4) 0.3011(3) 0.0274(13) Uani 1 d .
H29 H 0.1313 0.8511 0.3231 0.033 Uiso 1 calc R
C30 C 0.2223(3) 0.9379(4) 0.3123(3) 0.0245(12) Uani 1 d .
H30 H 0.2102 0.9839 0.3417 0.029 Uiso 1 calc R
C31 C 0.2880(3) 0.9500(4) 0.2803(3) 0.0215(11) Uani 1 d .
H31 H 0.3206 1.0027 0.2892 0.026 Uiso 1 calc R
C32 C 0.3036(3) 0.8822(4) 0.2352(3) 0.0184(10) Uani 1 d .
C33 C 0.3331(3) 0.7103(4) 0.0109(3) 0.0173(10) Uani 1 d .
C34 C 0.4203(3) 0.6979(3) 0.0303(3) 0.0153(10) Uani 1 d .
C35 C 0.4558(3) 0.7888(3) 0.0382(3) 0.0165(10) Uani 1 d .
C36 C 0.3917(3) 0.8572(4) 0.0223(3) 0.0182(10) Uani 1 d .
C37 C 0.3150(3) 0.8075(4) 0.0039(3) 0.0187(10) Uani 1 d .
C38 C 0.2717(3) 0.6327(4) -0.0056(3) 0.0284(13) Uani 1 d .
H38A H 0.2217 0.6516 0.0063 0.043 Uiso 1 calc R
H38B H 0.2925 0.5787 0.021 0.043 Uiso 1 calc R
H38C H 0.2618 0.6185 -0.0546 0.043 Uiso 1 calc R
C39 C 0.4653(3) 0.6093(4) 0.0314(3) 0.0214(11) Uani 1 d .
H39A H 0.4874 0.6049 -0.0097 0.032 Uiso 1 calc R
H39B H 0.429 0.5583 0.0324 0.032 Uiso 1 calc R
H39C H 0.5088 0.6072 0.0723 0.032 Uiso 1 calc R
C40 C 0.5459(3) 0.8075(4) 0.0520(3) 0.0226(11) Uani 1 d .
H40A H 0.5744 0.7604 0.0825 0.034 Uiso 1 calc R
H40B H 0.5571 0.8671 0.0737 0.034 Uiso 1 calc R
H40C H 0.5635 0.8067 0.0086 0.034 Uiso 1 calc R
C41 C 0.4019(4) 0.9598(4) 0.0221(3) 0.0290(13) Uani 1 d .
H41A H 0.4466 0.9774 0.0594 0.043 Uiso 1 calc R
H41B H 0.3529 0.989 0.0288 0.043 Uiso 1 calc R
H41C H 0.4128 0.979 -0.0218 0.043 Uiso 1 calc R
C42 C 0.2329(3) 0.8495(5) -0.0234(3) 0.0336(14) Uani 1 d .
H42A H 0.2203 0.8475 -0.0736 0.05 Uiso 1 calc R
H42B H 0.2331 0.9127 -0.0081 0.05 Uiso 1 calc R
H42C H 0.1926 0.8151 -0.0061 0.05 Uiso 1 calc R
O1 O 0.1208(2) 0.4734(3) 0.9329(2) 0.0306(10) Uani 1 d .
O2 O 0.0191(3) 0.2851(3) 0.7395(2) 0.0378(11) Uani 1 d .
O3 O -0.0956(2) 0.3939(3) 0.9160(2) 0.0325(10) Uani 1 d .
O4 O 0.2226(3) 0.3073(4) 0.7722(2) 0.0453(13) Uani 1 d .
O5 O 0.3420(2) 0.3954(3) 0.9885(3) 0.0381(11) Uani 1 d .
O6 O 0.5716(2) 0.6278(3) 0.2079(2) 0.0342(10) Uani 1 d .
O7 O 0.3946(3) 0.4691(3) 0.1419(2) 0.0320(9) Uani 1 d .
O8 O 0.4026(4) 0.5877(4) 0.3525(2) 0.0655(18) Uani 1 d .
O9 O 0.4999(3) 0.7902(3) 0.3827(2) 0.0418(12) Uani 1 d .
O10 O 0.6373(2) 0.8749(3) 0.2220(2) 0.0399(12) Uani 1 d .
S1 S 0.02873(7) 0.14139(9) 0.91119(6) 0.0152(2) Uani 1 d .
S2 S 0.22236(7) 0.14264(9) 0.94060(6) 0.0163(2) Uani 1 d .
S3 S 0.27609(7) 0.71433(9) 0.16595(7) 0.0170(3) Uani 1 d .
S4 S 0.38353(7) 0.89811(8) 0.19061(6) 0.0148(2) Uani 1 d .
Co1 Co 0.04752(4) 0.29275(5) 0.89210(4) 0.01391(14) Uani 1 d .
Co2 Co 0.19645(4) 0.29531(5) 0.91440(4) 0.01393(14) Uani 1 d .
Co3 Co 0.40046(4) 0.65011(5) 0.21078(3) 0.01622(14) Uani 1 d .
Co4 Co 0.48140(4) 0.79171(5) 0.23138(4) 0.01400(14) Uani 1 d .
Ir1 Ir 0.129210(10) 0.199036(13) 0.999555(9) 0.01070(6) Uani 1 d .
Ir2 Ir 0.373582(10) 0.776180(13) 0.113754(9) 0.01132(6) Uani 1 d .

loop_
_atom_site_aniso_label
_atom_site_aniso_U_11
_atom_site_aniso_U_22
_atom_site_aniso_U_33
_atom_site_aniso_U_23
_atom_site_aniso_U_13
_atom_site_aniso_U_12
C1 0.017(2) 0.020(3) 0.020(3) -0.001(2) 0.010(2) -0.0038(19)
C2 0.024(3) 0.020(3) 0.018(3) 0.007(2) 0.004(2) 0.002(2)
C3 0.022(2) 0.020(3) 0.015(2) 0.002(2) 0.003(2) -0.002(2)
C4 0.028(3) 0.019(3) 0.026(3) -0.001(2) 0.011(2) -0.006(2)
C5 0.021(2) 0.025(3) 0.027(3) -0.002(2) 0.012(2) -0.002(2)
C6 0.031(3) 0.011(2) 0.014(2) 0.0015(19) 0.006(2) -0.004(2)
C7 0.042(3) 0.026(3) 0.018(3) -0.003(2) 0.007(2) -0.013(2)
C8 0.072(5) 0.025(3) 0.017(3) -0.006(2) 0.015(3) -0.016(3)
C9 0.076(5) 0.021(3) 0.030(3) -0.005(3) 0.032(4) -0.006(3)
C10 0.055(4) 0.012(3) 0.035(3) 0.001(2) 0.030(3) -0.002(2)
C11 0.031(3) 0.016(3) 0.014(2) 0.001(2) 0.010(2) -0.002(2)
C12 0.023(3) 0.025(3) 0.009(2) -0.006(2) 0.005(2) -0.007(2)
C13 0.016(2) 0.025(3) 0.006(2) -0.0060(19) 0.0021(18) -0.0001(19)
C14 0.015(2) 0.023(3) 0.006(2) 0.0003(19) 0.0010(17) -0.0003(19)
C15 0.019(2) 0.020(3) 0.011(2) 0.0013(19) 0.0041(19) 0.000(2)
C16 0.013(2) 0.034(3) 0.010(2) 0.000(2) 0.0003(19) -0.001(2)
C17 0.036(3) 0.040(4) 0.024(3) -0.012(3) 0.008(3) -0.015(3)
C18 0.032(3) 0.038(4) 0.021(3) -0.003(3) 0.008(2) 0.009(3)
C19 0.019(2) 0.034(3) 0.013(2) 0.000(2) 0.007(2) -0.006(2)
C20 0.036(3) 0.032(3) 0.020(3) 0.012(2) 0.006(2) 0.009(3)
C21 0.013(2) 0.053(4) 0.022(3) -0.007(3) 0.000(2) -0.003(2)
C22 0.017(2) 0.018(3) 0.021(3) -0.003(2) -0.002(2) -0.004(2)
C23 0.022(2) 0.025(3) 0.021(3) 0.007(2) 0.002(2) -0.003(2)
C24 0.051(4) 0.027(3) 0.024(3) 0.003(3) 0.008(3) -0.021(3)
C25 0.019(2) 0.026(3) 0.021(3) -0.003(2) 0.001(2) -0.002(2)
C26 0.028(3) 0.026(3) 0.018(3) -0.005(2) 0.005(2) -0.002(2)
C27 0.021(2) 0.025(3) 0.011(2) 0.000(2) 0.005(2) 0.005(2)
C28 0.017(2) 0.039(3) 0.022(3) -0.001(2) 0.007(2) -0.002(2)
C29 0.023(3) 0.042(4) 0.020(3) -0.001(2) 0.010(2) 0.004(2)
C30 0.027(3) 0.034(3) 0.013(2) -0.001(2) 0.006(2) 0.009(2)
C31 0.025(2) 0.021(3) 0.018(3) -0.003(2) 0.002(2) 0.005(2)
C32 0.019(2) 0.024(3) 0.012(2) 0.000(2) 0.0031(19) 0.003(2)
C33 0.016(2) 0.028(3) 0.006(2) -0.0057(19) -0.0020(19) 0.0004(19)
C34 0.019(2) 0.019(3) 0.007(2) -0.0015(18) 0.0015(19) 0.0015(18)
C35 0.021(2) 0.018(3) 0.013(2) 0.0028(19) 0.009(2) 0.0014(19)
C36 0.022(2) 0.022(3) 0.012(2) 0.003(2) 0.006(2) 0.003(2)
C37 0.017(2) 0.025(3) 0.011(2) 0.006(2) -0.0010(19) 0.003(2)
C38 0.029(3) 0.032(3) 0.024(3) -0.008(2) 0.003(2) -0.013(2)
C39 0.028(3) 0.016(3) 0.022(3) -0.003(2) 0.008(2) 0.001(2)
C40 0.022(3) 0.025(3) 0.024(3) -0.001(2) 0.011(2) -0.002(2)
C41 0.041(3) 0.023(3) 0.027(3) 0.006(2) 0.015(3) 0.006(2)
C42 0.022(3) 0.048(4) 0.027(3) 0.007(3) -0.003(2) 0.007(3)
O1 0.030(2) 0.017(2) 0.049(3) -0.0038(19) 0.018(2) -0.0014(16)
O2 0.050(3) 0.047(3) 0.016(2) 0.0010(19) 0.007(2) 0.008(2)
O3 0.0212(19) 0.045(3) 0.033(2) -0.003(2) 0.0102(18) 0.0059(18)
O4 0.051(3) 0.065(4) 0.025(3) 0.003(2) 0.020(2) 0.002(2)
O5 0.0184(19) 0.042(3) 0.054(3) -0.020(2) 0.0078(19) -0.0093(18)
O6 0.0239(19) 0.028(2) 0.049(3) -0.008(2) 0.0025(19) 0.0098(17)
O7 0.052(3) 0.016(2) 0.026(2) -0.0052(17) 0.004(2) -0.0044(18)
O8 0.106(5) 0.072(4) 0.016(2) 0.008(2) 0.010(3) -0.040(4)
O9 0.061(3) 0.046(3) 0.018(2) -0.003(2) 0.008(2) -0.009(2)
O10 0.026(2) 0.053(3) 0.044(3) -0.014(2) 0.015(2) -0.019(2)
S1 0.0170(5) 0.0175(6) 0.0099(5) 0.0004(4) 0.0006(4) -0.0053(4)
S2 0.0170(5) 0.0161(6) 0.0171(6) 0.0015(5) 0.0066(5) 0.0035(4)
S3 0.0143(5) 0.0206(6) 0.0165(6) -0.0029(5) 0.0043(5) -0.0057(4)
S4 0.0164(5) 0.0146(6) 0.0140(6) -0.0019(5) 0.0047(4) 0.0003(4)
Co1 0.0134(3) 0.0169(3) 0.0111(3) 0.0023(2) 0.0020(2) -0.0005(2)
Co2 0.0141(3) 0.0141(3) 0.0151(3) -0.0001(2) 0.0065(3) -0.0026(2)
Co3 0.0203(3) 0.0147(3) 0.0129(3) 0.0019(3) 0.0021(3) -0.0024(3)
Co4 0.0118(3) 0.0173(3) 0.0117(3) -0.0023(2) -0.0001(2) -0.0012(2)
Ir1 0.01028(9) 0.01339(10) 0.00818(10) 0.00017(6) 0.00148(7) -0.00156(6)
Ir2 0.01041(9) 0.01375(10) 0.00954(10) -0.00027(7) 0.00160(7) -0.00011(6)

loop_
_atom_type_symbol
_atom_type_description
_atom_type_scat_dispersion_real
_atom_type_scat_dispersion_imag
_atom_type_scat_source
C C 0.0033 0.0016 'International Tables Vol C Tables 4.2.6.8 and 6.1.1.4'
H H 0 0 'International Tables Vol C Tables 4.2.6.8 and 6.1.1.4'
O O 0.0106 0.006 'International Tables Vol C Tables 4.2.6.8 and 6.1.1.4'
S S 0.1246 0.1234 'International Tables Vol C Tables 4.2.6.8 and 6.1.1.4'
Co Co 0.3494 0.9721 'International Tables Vol C Tables 4.2.6.8 and 6.1.1.4'
Ir Ir -1.4442 7.9887 'International Tables Vol C Tables 4.2.6.8 and 6.1.1.4'

loop_
_geom_angle_atom_site_label_1
_geom_angle_atom_site_label_2
_geom_angle_atom_site_label_3
_geom_angle
O1 C1 Co1 140.5(4)
O1 C1 Co2 140.0(4)
Co1 C1 Co2 79.4(2)
O2 C2 Co1 175.9(5)
O3 C3 Co1 173.9(5)
O4 C4 Co2 178.1(5)
O5 C5 Co2 176.4(5)
C11 C6 C7 119.7(5)
C11 C6 S1 120.5(4)
C7 C6 S1 119.8(4)
C8 C7 C6 120.1(6)
C7 C8 C9 119.2(6)
C10 C9 C8 121.8(5)
C9 C10 C11 118.9(6)
C6 C11 C10 120.2(5)
C6 C11 S2 120.1(4)
C10 C11 S2 119.7(4)
C13 C12 C16 108.8(4)
C13 C12 C17 124.7(5)
C16 C12 C17 125.9(5)
C13 C12 Ir1 71.8(3)
C16 C12 Ir1 69.8(3)
C17 C12 Ir1 131.1(4)
C12 C13 C14 107.1(4)
C12 C13 C18 125.9(5)
C14 C13 C18 126.4(5)
C12 C13 Ir1 70.9(3)
C14 C13 Ir1 69.2(2)
C18 C13 Ir1 131.9(4)
C15 C14 C13 108.8(4)
C15 C14 C19 126.9(5)
C13 C14 C19 124.3(4)
C15 C14 Ir1 70.7(2)
C13 C14 Ir1 73.0(2)
C19 C14 Ir1 123.5(3)
C14 C15 C16 107.5(4)
C14 C15 C20 126.2(5)
C16 C15 C20 126.1(5)
C14 C15 Ir1 71.1(3)
C16 C15 Ir1 71.1(3)
C20 C15 Ir1 127.4(4)
C12 C16 C15 107.8(4)
C12 C16 C21 125.8(5)
C15 C16 C21 126.2(5)
C12 C16 Ir1 72.4(3)
C15 C16 Ir1 70.6(3)
C21 C16 Ir1 126.8(4)
O6 C22 Co4 139.6(4)
O6 C22 Co3 140.6(5)
Co4 C22 Co3 79.64(19)
O7 C23 Co3 175.2(5)
O8 C24 Co3 178.6(7)
O9 C25 Co4 179.2(6)
O10 C26 Co4 173.8(6)
C32 C27 C28 120.1(5)
C32 C27 S3 120.9(3)
C28 C27 S3 119.0(4)
C29 C28 C27 119.5(5)
C28 C29 C30 119.9(5)
C29 C30 C31 121.2(5)
C32 C31 C30 118.6(5)
C31 C32 C27 120.6(4)
C31 C32 S4 119.6(4)
C27 C32 S4 119.7(4)
C37 C33 C34 109.1(4)
C37 C33 C38 125.7(5)
C34 C33 C38 125.0(5)
C37 C33 Ir2 71.4(3)
C34 C33 Ir2 73.7(3)
C38 C33 Ir2 125.2(3)
C35 C34 C33 106.9(4)
C35 C34 C39 125.8(4)
C33 C34 C39 126.7(5)
C35 C34 Ir2 70.7(3)
C33 C34 Ir2 68.6(3)
C39 C34 Ir2 132.5(3)
C34 C35 C36 109.0(4)
C34 C35 C40 124.2(4)
C36 C35 C40 126.3(5)
C34 C35 Ir2 72.2(3)
C36 C35 Ir2 70.0(2)
C40 C35 Ir2 129.7(4)
C35 C36 C37 107.3(5)
C35 C36 C41 126.7(5)
C37 C36 C41 126.0(5)
C35 C36 Ir2 72.2(3)
C37 C36 Ir2 70.6(3)
C41 C36 Ir2 124.2(3)
C33 C37 C36 107.5(4)
C33 C37 C42 126.1(5)
C36 C37 C42 126.2(5)
C33 C37 Ir2 70.6(3)
C36 C37 Ir2 71.1(3)
C42 C37 Ir2 127.7(4)
C6 S1 Co1 104.67(17)
C6 S1 Ir1 105.79(18)
Co1 S1 Ir1 70.52(4)
C11 S2 Co2 105.16(18)
C11 S2 Ir1 105.38(16)
Co2 S2 Ir1 69.66(4)
C27 S3 Co3 109.00(18)
C27 S3 Ir2 105.06(17)
Co3 S3 Ir2 69.14(4)
C32 S4 Co4 108.10(18)
C32 S4 Ir2 105.64(18)
Co4 S4 Ir2 69.86(4)
C2 Co1 C3 102.4(2)
C2 Co1 C1 104.2(2)
C3 Co1 C1 96.7(2)
C2 Co1 S1 99.24(18)
C3 Co1 S1 105.42(17)
C1 Co1 S1 143.32(17)
C2 Co1 Co2 97.08(17)
C3 Co1 Co2 145.39(17)
C1 Co1 Co2 50.49(15)
S1 Co1 Co2 99.26(4)
C2 Co1 Ir1 139.31(17)
C3 Co1 Ir1 114.35(16)
C1 Co1 Ir1 88.79(17)
S1 Co1 Ir1 55.57(4)
Co2 Co1 Ir1 61.85(2)
C4 Co2 C5 98.7(2)
C4 Co2 C1 103.6(2)
C5 Co2 C1 97.1(2)
C4 Co2 S2 102.67(18)
C5 Co2 S2 104.00(19)
C1 Co2 S2 143.10(14)
C4 Co2 Co1 101.53(19)
C5 Co2 Co1 144.73(16)
C1 Co2 Co1 50.07(15)
S2 Co2 Co1 99.41(4)
C4 Co2 Ir1 145.64(18)
C5 Co2 Ir1 111.57(17)
C1 Co2 Ir1 88.89(14)
S2 Co2 Ir1 55.34(3)
Co1 Co2 Ir1 62.35(2)
C24 Co3 C23 99.1(3)
C24 Co3 C22 101.9(3)
C23 Co3 C22 96.3(2)
C24 Co3 S3 107.6(2)
C23 Co3 S3 102.70(18)
C22 Co3 S3 141.59(17)
C24 Co3 Co4 102.3(2)
C23 Co3 Co4 143.12(15)
C22 Co3 Co4 50.12(16)
S3 Co3 Co4 98.99(5)
C24 Co3 Ir2 151.1(2)
C23 Co3 Ir2 107.37(17)
C22 Co3 Ir2 86.95(17)
S3 Co3 Ir2 55.67(3)
Co4 Co3 Ir2 62.39(3)
C25 Co4 C26 100.4(2)
C25 Co4 C22 101.4(2)
C26 Co4 C22 96.7(2)
C25 Co4 S4 105.46(18)
C26 Co4 S4 104.65(19)
C22 Co4 S4 141.66(16)
C25 Co4 Co3 95.54(18)
C26 Co4 Co3 145.80(18)
C22 Co4 Co3 50.23(14)
S4 Co4 Co3 99.90(5)
C25 Co4 Ir2 142.67(17)
C26 Co4 Ir2 114.96(18)
C22 Co4 Ir2 86.58(16)
S4 Co4 Ir2 55.64(4)
Co3 Co4 Ir2 61.78(2)
C15 Ir1 C14 38.23(17)
C15 Ir1 C16 38.31(18)
C14 Ir1 C16 63.73(17)
C15 Ir1 C12 63.3(2)
C14 Ir1 C12 62.91(18)
C16 Ir1 C12 37.7(2)
C15 Ir1 C13 63.59(18)
C14 Ir1 C13 37.81(18)
C16 Ir1 C13 63.30(18)
C12 Ir1 C13 37.35(17)
C15 Ir1 S2 108.71(13)
C14 Ir1 S2 144.78(14)
C16 Ir1 S2 97.74(13)
C12 Ir1 S2 121.14(13)
C13 Ir1 S2 158.40(13)
C15 Ir1 S1 115.44(14)
C14 Ir1 S1 97.22(13)
C16 Ir1 S1 153.52(14)
C12 Ir1 S1 150.41(14)
C13 Ir1 S1 113.65(13)
S2 Ir1 S1 87.94(5)
C15 Ir1 Co2 147.35(13)
C14 Ir1 Co2 157.53(14)
C16 Ir1 Co2 110.94(13)
C12 Ir1 Co2 98.98(13)
C13 Ir1 Co2 119.73(14)
S2 Ir1 Co2 55.00(4)
S1 Ir1 Co2 93.54(4)
C15 Ir1 Co1 154.90(12)
C14 Ir1 Co1 116.88(13)
C16 Ir1 Co1 149.95(15)
C12 Ir1 Co1 113.34(15)
C13 Ir1 Co1 98.12(14)
S2 Ir1 Co1 94.29(4)
S1 Ir1 Co1 53.91(4)
Co2 Ir1 Co1 55.80(3)
C33 Ir2 C37 37.99(19)
C33 Ir2 C36 63.7(2)
C37 Ir2 C36 38.31(18)
C33 Ir2 C35 62.78(19)
C37 Ir2 C35 63.18(18)
C36 Ir2 C35 37.80(18)
C33 Ir2 C34 37.74(18)
C37 Ir2 C34 63.23(18)
C36 Ir2 C34 63.14(18)
C35 Ir2 C34 37.12(18)
C33 Ir2 S3 97.58(13)
C37 Ir2 S3 107.66(13)
C36 Ir2 S3 143.48(13)
C35 Ir2 S3 158.37(14)
C34 Ir2 S3 121.52(13)
C33 Ir2 S4 153.60(14)
C37 Ir2 S4 115.81(15)
C36 Ir2 S4 97.06(14)
C35 Ir2 S4 113.77(14)
C34 Ir2 S4 150.21(13)
S3 Ir2 S4 87.84(4)
C33 Ir2 Co3 109.75(14)
C37 Ir2 Co3 145.60(14)
C36 Ir2 Co3 158.17(12)
C35 Ir2 Co3 120.37(13)
C34 Ir2 Co3 98.46(13)
S3 Ir2 Co3 55.19(4)
S4 Ir2 Co3 94.60(4)
C33 Ir2 Co4 149.59(13)
C37 Ir2 Co4 156.60(14)
C36 Ir2 Co4 118.42(14)
C35 Ir2 Co4 99.50(14)
C34 Ir2 Co4 113.31(13)
S3 Ir2 Co4 93.84(4)
S4 Ir2 Co4 54.50(4)
Co3 Ir2 Co4 55.83(3)

loop_
_geom_bond_atom_site_label_1
_geom_bond_atom_site_label_2
_geom_bond_distance
C1 O1 1.179(6)
C1 Co1 1.910(5)
C1 Co2 1.922(5)
C2 O2 1.153(7)
C2 Co1 1.773(5)
C3 O3 1.127(6)
C3 Co1 1.818(5)
C4 O4 1.134(7)
C4 Co2 1.786(5)
C5 O5 1.148(7)
C5 Co2 1.792(6)
C6 C11 1.397(7)
C6 C7 1.402(8)
C6 S1 1.761(5)
C7 C8 1.387(8)
C8 C9 1.393(10)
C9 C10 1.380(10)
C10 C11 1.401(7)
C11 S2 1.780(6)
C12 C13 1.438(7)
C12 C16 1.438(8)
C12 C17 1.509(8)
C12 Ir1 2.239(5)
C13 C14 1.444(7)
C13 C18 1.487(7)
C13 Ir1 2.252(4)
C14 C15 1.440(7)
C14 C19 1.492(6)
C14 Ir1 2.202(4)
C15 C16 1.444(7)
C15 C20 1.489(8)
C15 Ir1 2.197(5)
C16 C21 1.493(7)
C16 Ir1 2.204(5)
C22 O6 1.176(6)
C22 Co4 1.903(5)
C22 Co3 1.906(5)
C23 O7 1.131(7)
C23 Co3 1.801(6)
C24 O8 1.140(7)
C24 Co3 1.771(6)
C25 O9 1.137(7)
C25 Co4 1.775(6)
C26 O10 1.132(6)
C26 Co4 1.800(5)
C27 C32 1.395(7)
C27 C28 1.401(6)
C27 S3 1.775(5)
C28 C29 1.377(8)
C29 C30 1.392(8)
C30 C31 1.397(7)
C31 C32 1.382(7)
C32 S4 1.772(4)
C33 C37 1.434(7)
C33 C34 1.445(7)
C33 C38 1.510(7)
C33 Ir2 2.197(5)
C34 C35 1.436(7)
C34 C39 1.484(7)
C34 Ir2 2.265(5)
C35 C36 1.445(7)
C35 C40 1.504(7)
C35 Ir2 2.245(4)
C36 C37 1.452(7)
C36 C41 1.488(8)
C36 Ir2 2.215(5)
C37 C42 1.498(7)
C37 Ir2 2.209(5)
S1 Co1 2.2485(16)
S1 Ir1 2.2951(13)
S2 Co2 2.2810(16)
S2 Ir1 2.2907(11)
S3 Co3 2.2822(16)
S3 Ir2 2.2955(12)
S4 Co4 2.2651(15)
S4 Ir2 2.2969(13)
Co1 Co2 2.4493(11)
Co1 Ir1 2.6232(9)
Co2 Ir1 2.6111(8)
Co3 Co4 2.4390(11)
Co3 Ir2 2.5974(9)
Co4 Ir2 2.6122(9)
